data_4310861
loop_
_publ_author_name
'Richard D. Adams'
'Burjor Captain'
'Perry J. Pellechia'
'Jack L. Smith'

_publ_section_title
;
 Platinum-Rhodium Carbonyl Clusters: New Structures and New Types of
 Dynamical Activity
;
_journal_name_full 'Inorganic Chemistry'
_journal_page_first 2695
_journal_page_last 2702
_journal_paper_doi 10.1021/ic0353920
_journal_volume 43
_journal_year 2004
_chemical_formula_sum 'C66 H112 Cl4 O16 P4 Pt4 Rh6'
_chemical_formula_weight 2825.06
_chemical_name_systematic
; 
 ? 
;
_space_group_IT_number 15
_symmetry_cell_setting monoclinic
_symmetry_space_group_name_Hall '-C 2yc'
_symmetry_space_group_name_H-M 'C 1 2/c 1'
_atom_sites_solution_hydrogens geom
_atom_sites_solution_primary direct
_atom_sites_solution_secondary difmap
_audit_creation_method SHELXL-97
_cell_angle_alpha 90.00
_cell_angle_beta 112.7260(10)
_cell_angle_gamma 90.00
_cell_formula_units_Z 4
_cell_length_a 25.3187(15)
_cell_length_b 14.6823(9)
_cell_length_c 26.4675(16)
_cell_measurement_reflns_used 5442
_cell_measurement_temperature 296(2)
_cell_measurement_theta_max 28.03
_cell_measurement_theta_min 2.57
_cell_volume 9075.1(10)
_computing_cell_refinement 'SAINT+  V6.2 (Bruker, 2001)'
_computing_data_collection 'SMART V5.625 (Bruker, 2001)'
_computing_data_reduction 'SAINT+  V6.2'
_computing_molecular_graphics 'SHELXTL V6.1 (Sheldrick, 1997)'
_computing_publication_material 'SHELXTL V6.1'
_computing_structure_refinement 'SHELXL-97 (Sheldrick, 1997)'
_computing_structure_solution 'SHELXS-97 (Sheldrick, 1990)'
_diffrn_ambient_temperature 296(2)
_diffrn_measured_fraction_theta_full 0.991
_diffrn_measured_fraction_theta_max 0.991
_diffrn_measurement_device_type 'Bruker SMART APEX CCD diffractometer'
_diffrn_measurement_method 'omega scans'
_diffrn_radiation_monochromator graphite
_diffrn_radiation_source 'fine-focus sealed tube'
_diffrn_radiation_type MoK\a
_diffrn_radiation_wavelength 0.71073
_diffrn_reflns_av_R_equivalents 0.0435
_diffrn_reflns_av_sigmaI/netI 0.0760
_diffrn_reflns_limit_h_max 24
_diffrn_reflns_limit_h_min -30
_diffrn_reflns_limit_k_max 17
_diffrn_reflns_limit_k_min -16
_diffrn_reflns_limit_l_max 31
_diffrn_reflns_limit_l_min -31
_diffrn_reflns_number 25807
_diffrn_reflns_theta_full 25.03
_diffrn_reflns_theta_max 25.03
_diffrn_reflns_theta_min 1.64
_diffrn_standards_decay_% <1
_exptl_absorpt_coefficient_mu 7.442
_exptl_absorpt_correction_T_max 1.000
_exptl_absorpt_correction_T_min 0.395
_exptl_absorpt_correction_type SADABS
_exptl_absorpt_process_details '(SADABS, Bruker, 1997)'
_exptl_crystal_colour DarkRed
_exptl_crystal_density_diffrn 2.068
_exptl_crystal_density_method 'not measured'
_exptl_crystal_description Plate
_exptl_crystal_F_000 5384
_exptl_crystal_size_max 0.5
_exptl_crystal_size_mid 0.15
_exptl_crystal_size_min 0.04
_refine_diff_density_max 2.424
_refine_diff_density_min -1.835
_refine_diff_density_rms 0.257
_refine_ls_extinction_method none
_refine_ls_goodness_of_fit_ref 1.062
_refine_ls_hydrogen_treatment mixed
_refine_ls_matrix_type full
_refine_ls_number_parameters 437
_refine_ls_number_reflns 7940
_refine_ls_number_restraints 2
_refine_ls_restrained_S_all 1.064
_refine_ls_R_factor_all 0.0573
_refine_ls_R_factor_gt 0.0496
_refine_ls_shift/su_max 0.008
_refine_ls_shift/su_mean 0.000
_refine_ls_structure_factor_coef Fsqd
_refine_ls_weighting_details 'calc w=1/[\s^2^(Fo^2^)+(0.0697P)^2^+72.8391P] where P=(Fo^2^+2Fc^2^)/3'
_refine_ls_weighting_scheme calc
_refine_ls_wR_factor_gt 0.1321
_refine_ls_wR_factor_ref 0.1398
_reflns_number_gt 6880
_reflns_number_total 7940
_reflns_threshold_expression >2sigma(I)
_cod_data_source_file ic0353920si20031204_105742.cif
_cod_data_source_block bcrh6pts
_cod_depositor_comments
;
The following automatic conversions were performed:
'_symmetry_cell_setting' value 'Monoclinic' changed to 'monoclinic'
according to '/home/saulius/struct/CIF-dictionaries/cif_core.dic'
dictionary named 'cif_core.dic' version 2.4.1 from 2010-06-29.

Automatic conversion script
Id: cif_fix_enum 1527 2010-12-29 10:47:43Z saulius 
;
_cod_original_cell_volume 9075.1(9)
_cod_database_code 4310861

loop_
_symmetry_equiv_pos_as_xyz
'x, y, z'
'-x, y, -z+1/2'
'x+1/2, y+1/2, z'
'-x+1/2, y+1/2, -z+1/2'
'-x, -y, -z'
'x, -y, z-1/2'
'-x+1/2, -y+1/2, -z'
'x+1/2, -y+1/2, z-1/2'

loop_
_atom_site_label
_atom_site_type_symbol
_atom_site_fract_x
_atom_site_fract_y
_atom_site_fract_z
_atom_site_U_iso_or_equiv
_atom_site_adp_type
_atom_site_occupancy
_atom_site_symmetry_multiplicity
_atom_site_calc_flag
_atom_site_refinement_flags
_atom_site_disorder_assembly
_atom_site_disorder_group
Pt1 Pt 0.101604(15) 0.32351(2) 0.243684(15) 0.03534(13) Uani 1 1 d . . .
Pt2 Pt -0.048332(16) -0.03372(2) 0.142311(13) 0.03675(13) Uani 1 1 d . . .
Rh1 Rh 0.0000 0.27907(6) 0.2500 0.0302(2) Uani 1 2 d S . .
Rh2 Rh -0.05442(3) 0.14248(4) 0.17331(3) 0.02992(17) Uani 1 1 d . . .
Rh3 Rh 0.06430(3) 0.14706(4) 0.22575(3) 0.02958(17) Uani 1 1 d . . .
Rh4 Rh 0.0000 0.01067(6) 0.2500 0.0296(2) Uani 1 2 d S . .
P1 P 0.16193(11) 0.43089(17) 0.23093(11) 0.0400(5) Uani 1 1 d . . .
P2 P -0.08730(12) -0.14249(16) 0.07547(10) 0.0418(6) Uani 1 1 d . . .
O11 O -0.0686(4) 0.4286(6) 0.1752(4) 0.073(3) Uani 1 1 d . . .
O12 O 0.0028(3) 0.2901(5) 0.1319(3) 0.0448(16) Uani 1 1 d . . .
O21 O -0.1635(5) 0.2343(8) 0.0991(4) 0.098(3) Uani 1 1 d . . .
O22 O -0.0416(5) 0.1103(6) 0.0666(3) 0.074(3) Uani 1 1 d . . .
O31 O 0.0972(4) 0.0597(7) 0.1394(4) 0.084(3) Uani 1 1 d . . .
O32 O 0.1906(3) 0.1812(5) 0.2856(4) 0.059(2) Uani 1 1 d . . .
O41 O 0.0575(4) -0.1368(6) 0.2105(3) 0.067(2) Uani 1 1 d . . .
O42 O 0.1350(3) -0.0018(5) 0.3022(3) 0.0454(16) Uani 1 1 d . . .
C11 C -0.0578(4) 0.3761(7) 0.2103(4) 0.042(2) Uani 1 1 d . . .
C12 C 0.0022(4) 0.2453(6) 0.1681(3) 0.0343(19) Uani 1 1 d . . .
C21 C -0.1227(5) 0.2008(7) 0.1272(4) 0.047(2) Uani 1 1 d . . .
C22 C -0.0501(5) 0.0846(7) 0.1041(4) 0.044(2) Uani 1 1 d . . .
C31 C 0.0852(4) 0.0910(7) 0.1724(4) 0.045(2) Uani 1 1 d . . .
C32 C 0.1454(5) 0.2051(7) 0.2615(4) 0.044(2) Uani 1 1 d . . .
C41 C 0.0203(5) -0.0866(7) 0.2063(4) 0.050(3) Uani 1 1 d . . .
C42 C 0.0933(4) 0.0445(6) 0.2867(4) 0.038(2) Uani 1 1 d . . .
C51 C 0.1956(6) 0.3853(8) 0.1826(6) 0.070(4) Uani 1 1 d . . .
C52 C 0.1518(14) 0.345(3) 0.1368(12) 0.30(3) Uani 1 1 d . . .
H52A H 0.1151 0.3585 0.1377 0.447 Uiso 1 1 calc R . .
H52B H 0.1571 0.2798 0.1380 0.447 Uiso 1 1 calc R . .
H52C H 0.1535 0.3682 0.1036 0.447 Uiso 1 1 calc R . .
C53 C 0.2412(16) 0.3167(16) 0.2145(15) 0.26(2) Uani 1 1 d . . .
H53A H 0.2581 0.3347 0.2522 0.384 Uiso 1 1 calc R . .
H53B H 0.2702 0.3143 0.1995 0.384 Uiso 1 1 calc R . .
H53C H 0.2240 0.2576 0.2118 0.384 Uiso 1 1 calc R . .
C54 C 0.2289(7) 0.4514(10) 0.1633(7) 0.089(5) Uani 1 1 d . . .
H54A H 0.2426 0.4212 0.1385 0.134 Uiso 1 1 calc R . .
H54B H 0.2608 0.4740 0.1942 0.134 Uiso 1 1 calc R . .
H54C H 0.2046 0.5012 0.1449 0.134 Uiso 1 1 calc R . .
C55 C 0.2214(6) 0.4652(10) 0.2971(6) 0.078(4) Uani 1 1 d . . .
C56 C 0.2532(15) 0.3852(17) 0.3275(13) 0.29(3) Uani 1 1 d . . .
H56A H 0.2647 0.3481 0.3036 0.431 Uiso 1 1 calc R . .
H56B H 0.2291 0.3502 0.3406 0.431 Uiso 1 1 calc R . .
H56C H 0.2865 0.4050 0.3580 0.431 Uiso 1 1 calc R . .
C57 C 0.2643(7) 0.5333(11) 0.2941(7) 0.096(5) Uani 1 1 d . . .
H57A H 0.3020 0.5149 0.3181 0.144 Uiso 1 1 calc R . .
H57B H 0.2558 0.5921 0.3051 0.144 Uiso 1 1 calc R . .
H57C H 0.2624 0.5366 0.2572 0.144 Uiso 1 1 calc R . .
C58 C 0.1950(12) 0.506(3) 0.3346(10) 0.28(3) Uani 1 1 d . . .
H58A H 0.1666 0.4646 0.3372 0.419 Uiso 1 1 calc R . .
H58B H 0.1774 0.5629 0.3201 0.419 Uiso 1 1 calc R . .
H58C H 0.2242 0.5148 0.3704 0.419 Uiso 1 1 calc R . .
C59 C 0.1176(6) 0.5353(8) 0.1990(6) 0.073(4) Uani 1 1 d . . .
C60 C 0.0865(17) 0.5699(18) 0.2320(14) 0.27(3) Uani 1 1 d . . .
H60A H 0.0606 0.6172 0.2121 0.402 Uiso 1 1 calc R . .
H60B H 0.1133 0.5940 0.2659 0.402 Uiso 1 1 calc R . .
H60C H 0.0652 0.5211 0.2394 0.402 Uiso 1 1 calc R . .
C61 C 0.0721(13) 0.5068(15) 0.1446(15) 0.29(3) Uani 1 1 d . . .
H61A H 0.0615 0.4445 0.1467 0.431 Uiso 1 1 calc R . .
H61B H 0.0869 0.5127 0.1164 0.431 Uiso 1 1 calc R . .
H61C H 0.0390 0.5451 0.1361 0.431 Uiso 1 1 calc R . .
C62 C 0.1503(8) 0.6146(9) 0.1876(8) 0.102(6) Uani 1 1 d . . .
H62A H 0.1465 0.6675 0.2073 0.153 Uiso 1 1 calc R . .
H62B H 0.1350 0.6275 0.1490 0.153 Uiso 1 1 calc R . .
H62C H 0.1901 0.5988 0.1992 0.153 Uiso 1 1 calc R . .
C71 C -0.0320(6) -0.1846(7) 0.0474(5) 0.059(3) Uani 1 1 d . . .
C72 C 0.0009(7) -0.1055(9) 0.0396(6) 0.076(4) Uani 1 1 d . . .
H72A H 0.0260 -0.0827 0.0748 0.114 Uiso 1 1 calc R . .
H72B H -0.0251 -0.0583 0.0199 0.114 Uiso 1 1 calc R . .
H72C H 0.0232 -0.1244 0.0193 0.114 Uiso 1 1 calc R . .
C73 C 0.0117(8) -0.2497(10) 0.0886(6) 0.088(5) Uani 1 1 d . . .
H73A H -0.0083 -0.3001 0.0962 0.132 Uiso 1 1 calc R . .
H73B H 0.0324 -0.2175 0.1220 0.132 Uiso 1 1 calc R . .
H73C H 0.0380 -0.2718 0.0733 0.132 Uiso 1 1 calc R . .
C74 C -0.0569(7) -0.2401(10) -0.0069(5) 0.081(4) Uani 1 1 d . . .
H74A H -0.0261 -0.2669 -0.0144 0.121 Uiso 1 1 calc R . .
H74B H -0.0784 -0.2003 -0.0364 0.121 Uiso 1 1 calc R . .
H74C H -0.0814 -0.2873 -0.0033 0.121 Uiso 1 1 calc R . .
C75 C -0.1108(6) -0.2437(7) 0.1076(5) 0.063(3) Uani 1 1 d . . .
C76 C -0.0647(8) -0.2657(9) 0.1631(6) 0.094(5) Uani 1 1 d . . .
H76A H -0.0690 -0.2267 0.1903 0.141 Uiso 1 1 calc R . .
H76B H -0.0277 -0.2563 0.1619 0.141 Uiso 1 1 calc R . .
H76C H -0.0683 -0.3281 0.1721 0.141 Uiso 1 1 calc R . .
C77 C -0.1264(8) -0.3297(9) 0.0720(7) 0.097(6) Uani 1 1 d . . .
H77A H -0.1550 -0.3634 0.0795 0.145 Uiso 1 1 calc R . .
H77B H -0.0929 -0.3668 0.0802 0.145 Uiso 1 1 calc R . .
H77C H -0.1411 -0.3127 0.0340 0.145 Uiso 1 1 calc R . .
C78 C -0.1640(9) -0.2120(11) 0.1182(8) 0.120(8) Uani 1 1 d . . .
H78A H -0.1974 -0.2161 0.0849 0.181 Uiso 1 1 calc R . .
H78B H -0.1587 -0.1500 0.1308 0.181 Uiso 1 1 calc R . .
H78C H -0.1687 -0.2501 0.1456 0.181 Uiso 1 1 calc R . .
C79 C -0.1536(7) -0.0946(9) 0.0164(5) 0.075(4) Uani 1 1 d . . .
C80 C -0.1926(7) -0.1661(10) -0.0214(6) 0.088(5) Uani 1 1 d . . .
H80A H -0.2101 -0.2013 -0.0015 0.132 Uiso 1 1 calc R . .
H80B H -0.1706 -0.2054 -0.0347 0.132 Uiso 1 1 calc R . .
H80C H -0.2218 -0.1365 -0.0517 0.132 Uiso 1 1 calc R . .
C81 C -0.1869(7) -0.0339(12) 0.0394(8) 0.107(6) Uani 1 1 d . . .
H81A H -0.1952 0.0228 0.0198 0.160 Uiso 1 1 calc R . .
H81B H -0.1646 -0.0225 0.0775 0.160 Uiso 1 1 calc R . .
H81C H -0.2221 -0.0633 0.0357 0.160 Uiso 1 1 calc R . .
C82 C -0.1341(8) -0.0330(10) -0.0205(6) 0.098(6) Uani 1 1 d . . .
H82A H -0.1663 0.0006 -0.0450 0.147 Uiso 1 1 calc R . .
H82B H -0.1185 -0.0700 -0.0413 0.147 Uiso 1 1 calc R . .
H82C H -0.1053 0.0086 0.0019 0.147 Uiso 1 1 calc R . .
C90 C 0.6478(15) 0.074(2) 0.9990(17) 0.252(18) Uiso 1 1 d D . .
H90A H 0.6724 0.0294 1.0243 0.302 Uiso 1 1 calc R . .
H90B H 0.6538 0.0717 0.9650 0.302 Uiso 1 1 calc R . .
Cl1 Cl 0.5717(13) 0.0548(17) 0.9872(10) 0.501(15) Uiso 1 1 d D . .
Cl2 Cl 0.6595(16) 0.184(2) 1.0276(17) 0.76(3) Uiso 1 1 d D . .

loop_
_atom_site_aniso_label
_atom_site_aniso_U_11
_atom_site_aniso_U_22
_atom_site_aniso_U_33
_atom_site_aniso_U_23
_atom_site_aniso_U_13
_atom_site_aniso_U_12
Pt1 0.0256(2) 0.0372(2) 0.0475(2) -0.00532(14) 0.01887(18) -0.00436(13)
Pt2 0.0403(3) 0.0412(2) 0.0301(2) -0.00268(13) 0.01510(18) -0.00085(14)
Rh1 0.0238(5) 0.0322(5) 0.0397(5) 0.000 0.0179(4) 0.000
Rh2 0.0261(4) 0.0360(4) 0.0278(3) 0.0017(2) 0.0105(3) -0.0007(3)
Rh3 0.0248(4) 0.0345(4) 0.0340(4) -0.0022(3) 0.0164(3) -0.0008(3)
Rh4 0.0316(5) 0.0320(5) 0.0263(4) 0.000 0.0122(4) 0.000
P1 0.0310(14) 0.0401(12) 0.0532(14) -0.0065(10) 0.0209(12) -0.0081(10)
P2 0.0505(17) 0.0420(13) 0.0347(12) -0.0033(9) 0.0184(12) -0.0058(11)
O11 0.082(7) 0.074(5) 0.088(6) 0.035(5) 0.061(6) 0.030(5)
O12 0.047(4) 0.050(4) 0.042(4) 0.008(3) 0.023(3) -0.007(3)
O21 0.077(8) 0.121(9) 0.077(6) 0.020(6) 0.009(6) 0.044(7)
O22 0.125(8) 0.064(5) 0.048(4) -0.011(4) 0.051(5) -0.031(5)
O31 0.063(6) 0.128(8) 0.079(6) -0.043(6) 0.048(5) -0.012(5)
O32 0.025(4) 0.060(5) 0.085(6) 0.006(4) 0.012(4) 0.000(3)
O41 0.062(6) 0.075(5) 0.056(5) -0.015(4) 0.014(4) 0.027(4)
O42 0.041(4) 0.051(4) 0.048(4) 0.005(3) 0.021(3) 0.008(3)
C11 0.030(5) 0.050(5) 0.050(6) 0.003(4) 0.021(5) -0.002(4)
C12 0.022(5) 0.049(5) 0.027(4) 0.000(4) 0.003(4) -0.003(4)
C21 0.042(6) 0.056(6) 0.039(5) 0.000(4) 0.011(5) 0.010(5)
C22 0.055(7) 0.051(6) 0.032(5) -0.002(4) 0.023(5) -0.004(5)
C31 0.040(6) 0.058(6) 0.047(5) -0.010(4) 0.026(5) 0.002(4)
C32 0.038(6) 0.054(6) 0.047(5) -0.006(4) 0.022(5) -0.008(5)
C41 0.079(8) 0.044(6) 0.034(5) 0.003(4) 0.029(5) 0.014(5)
C42 0.029(5) 0.049(5) 0.037(5) 0.003(4) 0.013(4) 0.006(4)
C51 0.078(9) 0.057(7) 0.112(10) -0.019(7) 0.078(9) -0.014(6)
C52 0.27(4) 0.48(6) 0.28(3) -0.31(4) 0.25(3) -0.30(4)
C53 0.38(5) 0.16(2) 0.42(5) 0.15(3) 0.37(5) 0.18(3)
C54 0.088(11) 0.097(11) 0.117(12) -0.011(9) 0.077(11) -0.031(8)
C55 0.058(9) 0.081(9) 0.080(9) -0.018(7) 0.011(7) -0.039(7)
C56 0.25(4) 0.120(18) 0.24(3) 0.05(2) -0.19(3) -0.07(2)
C57 0.075(11) 0.108(12) 0.101(11) -0.022(9) 0.029(9) -0.065(9)
C58 0.15(3) 0.60(7) 0.12(2) -0.19(3) 0.09(2) -0.21(4)
C59 0.082(10) 0.043(6) 0.111(11) 0.021(6) 0.056(9) 0.005(6)
C60 0.45(5) 0.17(2) 0.38(5) 0.19(3) 0.37(5) 0.22(3)
C61 0.18(3) 0.099(16) 0.33(4) 0.09(2) -0.17(3) -0.066(17)
C62 0.091(12) 0.056(8) 0.166(17) 0.030(9) 0.058(12) -0.002(7)
C71 0.084(9) 0.055(6) 0.060(7) -0.016(5) 0.050(7) -0.007(6)
C72 0.086(10) 0.071(8) 0.095(10) -0.023(7) 0.061(9) -0.015(7)
C73 0.114(13) 0.086(10) 0.083(10) -0.008(8) 0.059(10) 0.017(9)
C74 0.107(12) 0.082(9) 0.062(8) -0.025(7) 0.042(8) -0.007(8)
C75 0.086(9) 0.048(6) 0.066(7) -0.012(5) 0.043(7) -0.024(6)
C76 0.158(17) 0.062(8) 0.067(8) 0.012(6) 0.049(10) -0.031(9)
C77 0.146(17) 0.055(8) 0.099(11) -0.012(7) 0.058(12) -0.043(9)
C78 0.17(2) 0.095(11) 0.163(18) -0.044(12) 0.136(17) -0.062(12)
C79 0.081(10) 0.065(8) 0.053(7) -0.009(6) -0.004(7) 0.000(7)
C80 0.059(10) 0.104(11) 0.072(9) -0.025(8) -0.005(7) -0.023(8)
C81 0.060(11) 0.115(13) 0.123(14) -0.029(11) 0.011(10) 0.019(9)
C82 0.136(17) 0.080(10) 0.055(8) 0.017(7) 0.010(9) -0.013(9)

loop_
_atom_type_symbol
_atom_type_description
_atom_type_scat_dispersion_real
_atom_type_scat_dispersion_imag
_atom_type_scat_source
C C 0.0033 0.0016 'International Tables Vol C Tables 4.2.6.8 and 6.1.1.4'
H H 0.0000 0.0000 'International Tables Vol C Tables 4.2.6.8 and 6.1.1.4'
O O 0.0106 0.0060 'International Tables Vol C Tables 4.2.6.8 and 6.1.1.4'
P P 0.1023 0.0942 'International Tables Vol C Tables 4.2.6.8 and 6.1.1.4'
Rh Rh -1.1178 0.9187 'International Tables Vol C Tables 4.2.6.8 and 6.1.1.4'
Pt Pt -1.7033 8.3905 'International Tables Vol C Tables 4.2.6.8 and 6.1.1.4'
Cl Cl 0.1484 0.1585 'International Tables Vol C Tables 4.2.6.8 and 6.1.1.4'

loop_
_geom_angle_atom_site_label_1
_geom_angle_atom_site_label_2
_geom_angle_atom_site_label_3
_geom_angle
_geom_angle_site_symmetry_1
_geom_angle_site_symmetry_3
_geom_angle_publ_flag
C32 Pt1 C11 123.4(4) . 2 ?
C32 Pt1 P1 106.7(3) . . ?
C11 Pt1 P1 111.3(3) 2 . ?
C32 Pt1 Rh1 103.1(3) . . ?
C11 Pt1 Rh1 47.5(3) 2 . ?
P1 Pt1 Rh1 150.14(7) . . ?
C32 Pt1 Rh3 49.2(3) . . ?
C11 Pt1 Rh3 103.1(3) 2 . ?
P1 Pt1 Rh3 145.58(6) . . ?
Rh1 Pt1 Rh3 60.81(2) . . ?
C22 Pt2 C41 126.3(4) . . ?
C22 Pt2 P2 107.1(3) . . ?
C41 Pt2 P2 110.3(3) . . ?
C22 Pt2 Rh4 103.6(3) . . ?
C41 Pt2 Rh4 47.9(3) . . ?
P2 Pt2 Rh4 149.27(6) . . ?
C22 Pt2 Rh2 48.6(2) . . ?
C41 Pt2 Rh2 103.8(3) . . ?
P2 Pt2 Rh2 145.97(7) . . ?
Rh4 Pt2 Rh2 60.81(2) . . ?
C11 Rh1 C11 90.4(6) 2 . ?
C11 Rh1 C12 86.4(4) 2 2 ?
C11 Rh1 C12 112.0(3) . 2 ?
C11 Rh1 C12 112.0(3) 2 . ?
C11 Rh1 C12 86.4(4) . . ?
C12 Rh1 C12 154.4(5) 2 . ?
C11 Rh1 Pt1 108.1(3) 2 2 ?
C11 Rh1 Pt1 49.6(3) . 2 ?
C12 Rh1 Pt1 67.5(2) 2 2 ?
C12 Rh1 Pt1 119.3(2) . 2 ?
C11 Rh1 Pt1 49.6(3) 2 . ?
C11 Rh1 Pt1 108.1(3) . . ?
C12 Rh1 Pt1 119.3(2) 2 . ?
C12 Rh1 Pt1 67.5(2) . . ?
Pt1 Rh1 Pt1 152.25(4) 2 . ?
C11 Rh1 Rh3 138.3(3) 2 2 ?
C11 Rh1 Rh3 104.0(3) . 2 ?
C12 Rh1 Rh3 52.0(2) 2 2 ?
C12 Rh1 Rh3 107.8(2) . 2 ?
Pt1 Rh1 Rh3 59.851(16) 2 2 ?
Pt1 Rh1 Rh3 147.02(3) . 2 ?
C11 Rh1 Rh3 104.0(3) 2 . ?
C11 Rh1 Rh3 138.3(3) . . ?
C12 Rh1 Rh3 107.8(2) 2 . ?
C12 Rh1 Rh3 52.0(2) . . ?
Pt1 Rh1 Rh3 147.02(3) 2 . ?
Pt1 Rh1 Rh3 59.851(16) . . ?
Rh3 Rh1 Rh3 90.85(4) 2 . ?
C11 Rh1 Rh2 159.0(3) 2 . ?
C11 Rh1 Rh2 94.2(3) . . ?
C12 Rh1 Rh2 110.6(2) 2 . ?
C12 Rh1 Rh2 48.1(2) . . ?
Pt1 Rh1 Rh2 90.235(18) 2 . ?
Pt1 Rh1 Rh2 109.786(19) . . ?
Rh3 Rh1 Rh2 59.86(2) 2 . ?
Rh3 Rh1 Rh2 59.95(2) . . ?
C11 Rh1 Rh2 94.2(3) 2 2 ?
C11 Rh1 Rh2 159.0(3) . 2 ?
C12 Rh1 Rh2 48.1(2) 2 2 ?
C12 Rh1 Rh2 110.6(2) . 2 ?
Pt1 Rh1 Rh2 109.786(19) 2 2 ?
Pt1 Rh1 Rh2 90.235(18) . 2 ?
Rh3 Rh1 Rh2 59.95(2) 2 2 ?
Rh3 Rh1 Rh2 59.86(2) . 2 ?
Rh2 Rh1 Rh2 88.81(4) . 2 ?
C21 Rh2 C22 87.8(4) . . ?
C21 Rh2 C12 96.2(4) . . ?
C22 Rh2 C12 88.1(4) . . ?
C21 Rh2 C42 97.9(4) . 2 ?
C22 Rh2 C42 109.9(4) . 2 ?
C12 Rh2 C42 157.5(3) . 2 ?
C21 Rh2 Pt2 112.2(3) . . ?
C22 Rh2 Pt2 46.8(3) . . ?
C12 Rh2 Pt2 122.4(2) . . ?
C42 Rh2 Pt2 67.5(2) 2 . ?
C21 Rh2 Rh4 149.8(3) . . ?
C22 Rh2 Rh4 100.5(3) . . ?
C12 Rh2 Rh4 112.9(2) . . ?
C42 Rh2 Rh4 52.0(3) 2 . ?
Pt2 Rh2 Rh4 59.15(2) . . ?
C21 Rh2 Rh3 102.1(3) . 2 ?
C22 Rh2 Rh3 157.0(3) . 2 ?
C12 Rh2 Rh3 111.0(2) . 2 ?
C42 Rh2 Rh3 48.6(2) 2 2 ?
Pt2 Rh2 Rh3 110.34(3) . 2 ?
Rh4 Rh2 Rh3 60.94(2) . 2 ?
C21 Rh2 Rh3 148.5(3) . . ?
C22 Rh2 Rh3 92.0(3) . . ?
C12 Rh2 Rh3 52.3(2) . . ?
C42 Rh2 Rh3 111.7(3) 2 . ?
Pt2 Rh2 Rh3 89.84(2) . . ?
Rh4 Rh2 Rh3 60.89(2) . . ?
Rh3 Rh2 Rh3 90.06(3) 2 . ?
C21 Rh2 Rh1 102.4(3) . . ?
C22 Rh2 Rh1 139.3(3) . . ?
C12 Rh2 Rh1 52.0(2) . . ?
C42 Rh2 Rh1 107.6(2) 2 . ?
Pt2 Rh2 Rh1 145.44(3) . . ?
Rh4 Rh2 Rh1 90.17(3) . . ?
Rh3 Rh2 Rh1 59.26(2) 2 . ?
Rh3 Rh2 Rh1 59.21(2) . . ?
C31 Rh3 C32 90.4(4) . . ?
C31 Rh3 C42 98.4(4) . . ?
C32 Rh3 C42 87.4(4) . . ?
C31 Rh3 C12 95.6(4) . . ?
C32 Rh3 C12 110.8(4) . . ?
C42 Rh3 C12 157.0(3) . . ?
C31 Rh3 Pt1 111.5(3) . . ?
C32 Rh3 Pt1 47.2(3) . . ?
C42 Rh3 Pt1 123.1(3) . . ?
C12 Rh3 Pt1 67.3(2) . . ?
C31 Rh3 Rh1 147.6(3) . . ?
C32 Rh3 Rh1 100.0(3) . . ?
C42 Rh3 Rh1 112.5(2) . . ?
C12 Rh3 Rh1 52.1(2) . . ?
Pt1 Rh3 Rh1 59.337(19) . . ?
C31 Rh3 Rh2 150.3(3) . 2 ?
C32 Rh3 Rh2 90.7(3) . 2 ?
C42 Rh3 Rh2 52.0(2) . 2 ?
C12 Rh3 Rh2 111.7(2) . 2 ?
Pt1 Rh3 Rh2 90.54(2) . 2 ?
Rh1 Rh3 Rh2 60.88(2) . 2 ?
C31 Rh3 Rh2 100.2(3) . . ?
C32 Rh3 Rh2 157.2(3) . . ?
C42 Rh3 Rh2 110.6(3) . . ?
C12 Rh3 Rh2 48.5(2) . . ?
Pt1 Rh3 Rh2 110.09(3) . . ?
Rh1 Rh3 Rh2 60.83(2) . . ?
Rh2 Rh3 Rh2 89.87(3) 2 . ?
C31 Rh3 Rh4 102.5(3) . . ?
C32 Rh3 Rh4 138.2(3) . . ?
C42 Rh3 Rh4 51.7(3) . . ?
C12 Rh3 Rh4 107.3(2) . . ?
Pt1 Rh3 Rh4 145.87(3) . . ?
Rh1 Rh3 Rh4 90.08(3) . . ?
Rh2 Rh3 Rh4 59.155(19) 2 . ?
Rh2 Rh3 Rh4 59.11(2) . . ?
C41 Rh4 C41 90.3(6) 2 . ?
C41 Rh4 C42 111.5(4) 2 . ?
C41 Rh4 C42 86.9(4) . . ?
C41 Rh4 C42 86.9(4) 2 2 ?
C41 Rh4 C42 111.5(4) . 2 ?
C42 Rh4 C42 154.4(5) . 2 ?
C41 Rh4 Pt2 48.8(3) 2 2 ?
C41 Rh4 Pt2 108.7(3) . 2 ?
C42 Rh4 Pt2 67.9(2) . 2 ?
C42 Rh4 Pt2 118.9(2) 2 2 ?
C41 Rh4 Pt2 108.7(3) 2 . ?
C41 Rh4 Pt2 48.8(3) . . ?
C42 Rh4 Pt2 118.9(2) . . ?
C42 Rh4 Pt2 67.9(2) 2 . ?
Pt2 Rh4 Pt2 152.18(4) 2 . ?
C41 Rh4 Rh2 103.8(3) 2 2 ?
C41 Rh4 Rh2 138.6(4) . 2 ?
C42 Rh4 Rh2 51.7(2) . 2 ?
C42 Rh4 Rh2 107.9(2) 2 2 ?
Pt2 Rh4 Rh2 60.043(16) 2 2 ?
Pt2 Rh4 Rh2 146.81(3) . 2 ?
C41 Rh4 Rh2 138.6(4) 2 . ?
C41 Rh4 Rh2 103.8(3) . . ?
C42 Rh4 Rh2 107.9(2) . . ?
C42 Rh4 Rh2 51.7(2) 2 . ?
Pt2 Rh4 Rh2 146.81(3) 2 . ?
Pt2 Rh4 Rh2 60.043(16) . . ?
Rh2 Rh4 Rh2 90.85(4) 2 . ?
C41 Rh4 Rh3 94.3(3) 2 2 ?
C41 Rh4 Rh3 158.6(3) . 2 ?
C42 Rh4 Rh3 110.5(2) . 2 ?
C42 Rh4 Rh3 48.1(2) 2 2 ?
Pt2 Rh4 Rh3 89.841(18) 2 2 ?
Pt2 Rh4 Rh3 110.23(2) . 2 ?
Rh2 Rh4 Rh3 60.00(2) 2 2 ?
Rh2 Rh4 Rh3 59.91(2) . 2 ?
C41 Rh4 Rh3 158.6(3) 2 . ?
C41 Rh4 Rh3 94.3(3) . . ?
C42 Rh4 Rh3 48.1(2) . . ?
C42 Rh4 Rh3 110.5(2) 2 . ?
Pt2 Rh4 Rh3 110.23(2) 2 . ?
Pt2 Rh4 Rh3 89.841(18) . . ?
Rh2 Rh4 Rh3 59.91(2) 2 . ?
Rh2 Rh4 Rh3 60.00(2) . . ?
Rh3 Rh4 Rh3 88.98(4) 2 . ?
C55 P1 C59 108.7(7) . . ?
C55 P1 C51 108.2(7) . . ?
C59 P1 C51 109.0(6) . . ?
C55 P1 Pt1 112.5(4) . . ?
C59 P1 Pt1 107.8(4) . . ?
C51 P1 Pt1 110.5(4) . . ?
C75 P2 C71 108.6(5) . . ?
C75 P2 C79 108.7(6) . . ?
C71 P2 C79 109.8(6) . . ?
C75 P2 Pt2 108.1(4) . . ?
C71 P2 Pt2 111.1(4) . . ?
C79 P2 Pt2 110.5(4) . . ?
O11 C11 Rh1 141.9(8) . . ?
O11 C11 Pt1 134.6(8) . 2 ?
Rh1 C11 Pt1 82.9(4) . 2 ?
O12 C12 Rh2 132.6(7) . . ?
O12 C12 Rh3 133.9(7) . . ?
Rh2 C12 Rh3 79.2(3) . . ?
O12 C12 Rh1 132.9(7) . . ?
Rh2 C12 Rh1 79.9(3) . . ?
Rh3 C12 Rh1 76.0(3) . . ?
O21 C21 Rh2 178.7(11) . . ?
O22 C22 Pt2 137.8(8) . . ?
O22 C22 Rh2 136.0(8) . . ?
Pt2 C22 Rh2 84.7(3) . . ?
O31 C31 Rh3 177.9(11) . . ?
O32 C32 Pt1 138.1(8) . . ?
O32 C32 Rh3 137.4(8) . . ?
Pt1 C32 Rh3 83.7(4) . . ?
O41 C41 Rh4 139.8(9) . . ?
O41 C41 Pt2 135.5(7) . . ?
Rh4 C41 Pt2 83.4(4) . . ?
O42 C42 Rh3 132.0(7) . . ?
O42 C42 Rh2 134.6(7) . 2 ?
Rh3 C42 Rh2 79.4(3) . 2 ?
O42 C42 Rh4 132.2(8) . . ?
Rh3 C42 Rh4 80.2(3) . . ?
Rh2 C42 Rh4 76.3(3) 2 . ?
C52 C51 C54 109.7(17) . . ?
C52 C51 C53 112(2) . . ?
C54 C51 C53 102.2(15) . . ?
C52 C51 P1 108.4(11) . . ?
C54 C51 P1 117.1(9) . . ?
C53 C51 P1 107.6(12) . . ?
C56 C55 C57 107.8(19) . . ?
C56 C55 C58 104(2) . . ?
C57 C55 C58 106.6(16) . . ?
C56 C55 P1 111.4(12) . . ?
C57 C55 P1 117.6(11) . . ?
C58 C55 P1 108.5(13) . . ?
C60 C59 C61 106(2) . . ?
C60 C59 C62 108.0(16) . . ?
C61 C59 C62 107.1(17) . . ?
C60 C59 P1 112.1(11) . . ?
C61 C59 P1 107.6(12) . . ?
C62 C59 P1 115.6(11) . . ?
C72 C71 C73 107.1(13) . . ?
C72 C71 C74 109.3(10) . . ?
C73 C71 C74 104.6(10) . . ?
C72 C71 P2 109.4(8) . . ?
C73 C71 P2 110.7(8) . . ?
C74 C71 P2 115.4(10) . . ?
C76 C75 C77 109.8(12) . . ?
C76 C75 C78 106.6(12) . . ?
C77 C75 C78 108.9(12) . . ?
C76 C75 P2 109.9(8) . . ?
C77 C75 P2 114.6(8) . . ?
C78 C75 P2 106.7(9) . . ?
C81 C79 C80 110.4(14) . . ?
C81 C79 C82 105.9(13) . . ?
C80 C79 C82 105.9(11) . . ?
C81 C79 P2 109.5(10) . . ?
C80 C79 P2 115.0(10) . . ?
C82 C79 P2 109.6(11) . . ?
Cl2 C90 Cl1 102(2) . . ?

loop_
_geom_bond_atom_site_label_1
_geom_bond_atom_site_label_2
_geom_bond_distance
_geom_bond_site_symmetry_2
_geom_bond_publ_flag
Pt1 C32 2.018(11) . ?
Pt1 C11 2.087(9) 2 ?
Pt1 P1 2.309(2) . ?
Pt1 Rh1 2.7210(4) . ?
Pt1 Rh3 2.7353(7) . ?
Pt2 C22 2.002(9) . ?
Pt2 C41 2.053(11) . ?
Pt2 P2 2.303(2) . ?
Pt2 Rh4 2.7113(4) . ?
Pt2 Rh2 2.7364(7) . ?
Rh1 C11 2.023(10) 2 ?
Rh1 C11 2.023(10) . ?
Rh1 C12 2.245(8) 2 ?
Rh1 C12 2.245(8) . ?
Rh1 Pt1 2.7209(4) 2 ?
Rh1 Rh3 2.7616(9) 2 ?
Rh1 Rh3 2.7616(9) . ?
Rh1 Rh2 2.8070(9) . ?
Rh1 Rh2 2.8070(9) 2 ?
Rh2 C21 1.892(11) . ?
Rh2 C22 2.060(9) . ?
Rh2 C12 2.122(9) . ?
Rh2 C42 2.228(9) 2 ?
Rh2 Rh4 2.7573(9) . ?
Rh2 Rh3 2.7787(9) 2 ?
Rh2 Rh3 2.7826(10) . ?
Rh3 C31 1.879(9) . ?
Rh3 C32 2.082(11) . ?
Rh3 C42 2.121(9) . ?
Rh3 C12 2.242(9) . ?
Rh3 Rh2 2.7787(9) 2 ?
Rh3 Rh4 2.8071(9) . ?
Rh4 C41 2.025(9) 2 ?
Rh4 C41 2.025(9) . ?
Rh4 C42 2.235(10) . ?
Rh4 C42 2.235(10) 2 ?
Rh4 Pt2 2.7113(4) 2 ?
Rh4 Rh2 2.7573(9) 2 ?
Rh4 Rh3 2.8071(9) 2 ?
P1 C55 1.884(14) . ?
P1 C59 1.895(13) . ?
P1 C51 1.911(10) . ?
P2 C75 1.918(11) . ?
P2 C71 1.924(11) . ?
P2 C79 1.931(14) . ?
O11 C11 1.154(12) . ?
O12 C12 1.169(10) . ?
O21 C21 1.127(13) . ?
O22 C22 1.157(11) . ?
O31 C31 1.125(11) . ?
O32 C32 1.130(12) . ?
O41 C41 1.167(13) . ?
O42 C42 1.187(11) . ?
C11 Pt1 2.087(9) 2 ?
C42 Rh2 2.228(9) 2 ?
C51 C52 1.42(3) . ?
C51 C54 1.499(15) . ?
C51 C53 1.52(3) . ?
C55 C56 1.48(3) . ?
C55 C57 1.500(17) . ?
C55 C58 1.52(3) . ?
C59 C60 1.47(2) . ?
C59 C61 1.51(3) . ?
C59 C62 1.526(17) . ?
C71 C72 1.489(16) . ?
C71 C73 1.55(2) . ?
C71 C74 1.557(16) . ?
C75 C76 1.52(2) . ?
C75 C77 1.532(17) . ?
C75 C78 1.55(2) . ?
C79 C81 1.51(2) . ?
C79 C80 1.521(17) . ?
C79 C82 1.54(2) . ?
C90 Cl2 1.766(19) . ?
C90 Cl1 1.850(19) . ?
